data_4110636
loop_
_publ_author_name
'Stephanie M. Ng'
'Scott J. Bader'
'Marc L. Snapper'

_publ_section_title
;
 Solvent-Controlled Intramolecular [2 + 2] Photocycloadditions of
 \a-Substituted Enones
;
_journal_name_full 'Journal of the American Chemical Society'
_journal_page_first 7315
_journal_page_last 7319
_journal_paper_doi 10.1021/ja060968g
_journal_volume 128
_journal_year 2006
_chemical_formula_moiety 'C12 H18 O2'
_chemical_formula_sum 'C12 H18 O2'
_chemical_formula_weight 194.26
_space_group_IT_number 14
_symmetry_cell_setting monoclinic
_symmetry_Int_Tables_number 14
_symmetry_space_group_name_Hall '-P 2ybc'
_symmetry_space_group_name_H-M 'P 1 21/c 1'
_atom_sites_solution_hydrogens difmap
_atom_sites_solution_primary direct
_atom_sites_solution_secondary difmap
_audit_creation_method SHELXL-97
_cell_angle_alpha 90.00
_cell_angle_beta 97.840(5)
_cell_angle_gamma 90.00
_cell_formula_units_Z 4
_cell_length_a 9.606(3)
_cell_length_b 8.357(2)
_cell_length_c 12.604(4)
_cell_measurement_reflns_used 1784
_cell_measurement_temperature 193(2)
_cell_measurement_theta_max 0.00
_cell_measurement_theta_min 0.00
_cell_volume 1002.4(5)
_computing_cell_refinement 'Bruker SMART'
_computing_data_collection 'Bruker SMART'
_computing_data_reduction 'Bruker SAINT'
_computing_molecular_graphics 'Bruker SHELXTL'
_computing_publication_material 'Bruker SHELXTL'
_computing_structure_refinement 'SHELXL-97 (Sheldrick, 1997)'
_computing_structure_solution 'SHELXS-97 (Sheldrick, 1990)'
_diffrn_ambient_temperature 193(2)
_diffrn_measured_fraction_theta_full 0.922
_diffrn_measured_fraction_theta_max 0.922
_diffrn_measurement_device_type 'CCD area detector'
_diffrn_measurement_method 'phi and omega scans'
_diffrn_radiation_monochromator graphite
_diffrn_radiation_probe x-ray
_diffrn_radiation_type MoK\a
_diffrn_radiation_wavelength 0.71073
_diffrn_reflns_av_R_equivalents 0.0377
_diffrn_reflns_av_sigmaI/netI 0.0395
_diffrn_reflns_limit_h_max 7
_diffrn_reflns_limit_h_min -11
_diffrn_reflns_limit_k_max 9
_diffrn_reflns_limit_k_min -9
_diffrn_reflns_limit_l_max 14
_diffrn_reflns_limit_l_min -14
_diffrn_reflns_number 4913
_diffrn_reflns_theta_full 24.99
_diffrn_reflns_theta_max 24.99
_diffrn_reflns_theta_min 2.14
_diffrn_source 'normal-focus sealed tube'
_exptl_absorpt_coefficient_mu 0.085
_exptl_absorpt_correction_type none
_exptl_crystal_colour colorless
_exptl_crystal_density_diffrn 1.287
_exptl_crystal_description chunk
_exptl_crystal_F_000 424
_exptl_crystal_size_max 0.08
_exptl_crystal_size_mid 0.08
_exptl_crystal_size_min 0.04
_refine_diff_density_max 0.283
_refine_diff_density_min -0.182
_refine_diff_density_rms 0.046
_refine_ls_extinction_method none
_refine_ls_goodness_of_fit_ref 1.018
_refine_ls_hydrogen_treatment refall
_refine_ls_matrix_type full
_refine_ls_number_parameters 199
_refine_ls_number_reflns 1623
_refine_ls_number_restraints 0
_refine_ls_restrained_S_all 1.018
_refine_ls_R_factor_all 0.0562
_refine_ls_R_factor_gt 0.0472
_refine_ls_shift/su_max 0.000
_refine_ls_shift/su_mean 0.000
_refine_ls_structure_factor_coef Fsqd
_refine_ls_weighting_details 'calc w=1/[\s^2^(Fo^2^)+(0.0762P)^2^+0.2940P] where P=(Fo^2^+2Fc^2^)/3'
_refine_ls_weighting_scheme calc
_refine_ls_wR_factor_gt 0.1193
_refine_ls_wR_factor_ref 0.1245
_reflns_number_gt 1367
_reflns_number_total 1623
_reflns_threshold_expression >2sigma(I)
_cod_data_source_file ja060968gsi20060412_015503.cif
_cod_data_source_block sn02t
_cod_original_sg_symbol_H-M 'P 21/c'
_cod_database_code 4110636

loop_
_symmetry_equiv_pos_as_xyz
'x, y, z'
'-x, y+1/2, -z+1/2'
'-x, -y, -z'
'x, -y-1/2, z-1/2'

loop_
_atom_site_label
_atom_site_type_symbol
_atom_site_fract_x
_atom_site_fract_y
_atom_site_fract_z
_atom_site_U_iso_or_equiv
_atom_site_adp_type
_atom_site_occupancy
_atom_site_symmetry_multiplicity
_atom_site_calc_flag
O1 O 0.53286(13) 0.04629(18) 0.14302(11) 0.0302(4) Uani 1 1 d
O2 O 0.20776(15) -0.03047(18) -0.04778(11) 0.0279(4) Uani 1 1 d
H1 H 0.285(3) -0.038(3) -0.079(2) 0.061(9) Uiso 1 1 d
C1 C 0.42654(19) 0.1229(2) 0.11321(15) 0.0220(5) Uani 1 1 d
C2 C 0.4322(2) 0.2726(3) 0.04830(18) 0.0278(5) Uani 1 1 d
H3 H 0.534(2) 0.307(3) 0.0549(17) 0.031(5) Uiso 1 1 d
H2 H 0.401(2) 0.244(3) -0.0252(19) 0.035(6) Uiso 1 1 d
C3 C 0.3353(2) 0.4051(3) 0.07784(19) 0.0290(5) Uani 1 1 d
H4 H 0.338(2) 0.495(3) 0.0306(18) 0.031(6) Uiso 1 1 d
H5 H 0.368(2) 0.448(2) 0.1498(18) 0.023(5) Uiso 1 1 d
C4 C 0.1850(2) 0.3455(3) 0.07130(17) 0.0259(5) Uani 1 1 d
H7 H 0.126(2) 0.432(3) 0.0951(19) 0.039(6) Uiso 1 1 d
H6 H 0.149(2) 0.325(3) -0.0041(19) 0.031(6) Uiso 1 1 d
C5 C 0.17487(18) 0.1977(2) 0.13886(15) 0.0209(5) Uani 1 1 d
H8 H 0.0781(19) 0.154(2) 0.1269(14) 0.012(4) Uiso 1 1 d
C6 C 0.2244(2) 0.2071(3) 0.26114(16) 0.0274(5) Uani 1 1 d
H9 H 0.302(2) 0.287(3) 0.2769(16) 0.026(5) Uiso 1 1 d
H10 H 0.151(2) 0.225(3) 0.3089(18) 0.034(6) Uiso 1 1 d
C7 C 0.28129(19) 0.0352(2) 0.25729(15) 0.0238(5) Uani 1 1 d
H11 H 0.373(2) 0.015(2) 0.2978(16) 0.026(5) Uiso 1 1 d
C8 C 0.1756(2) -0.0914(3) 0.28233(17) 0.0284(5) Uani 1 1 d
H12 H 0.081(2) -0.048(3) 0.2737(16) 0.027(5) Uiso 1 1 d
H13 H 0.197(2) -0.122(3) 0.357(2) 0.040(6) Uiso 1 1 d
C9 C 0.1738(2) -0.2374(3) 0.21099(17) 0.0292(5) Uani 1 1 d
H15 H 0.267(2) -0.289(3) 0.2219(16) 0.028(5) Uiso 1 1 d
H14 H 0.106(2) -0.317(3) 0.2297(18) 0.035(6) Uiso 1 1 d
C10 C 0.1353(2) -0.1883(3) 0.09484(17) 0.0250(5) Uani 1 1 d
H17 H 0.125(2) -0.283(3) 0.0458(17) 0.031(6) Uiso 1 1 d
H16 H 0.046(2) -0.129(3) 0.0857(16) 0.024(5) Uiso 1 1 d
C11 C 0.24899(19) -0.0830(2) 0.05985(15) 0.0212(5) Uani 1 1 d
H18 H 0.337(2) -0.146(2) 0.0631(15) 0.019(5) Uiso 1 1 d
C12 C 0.28423(18) 0.0605(2) 0.13428(14) 0.0192(4) Uani 1 1 d

loop_
_atom_site_aniso_label
_atom_site_aniso_U_11
_atom_site_aniso_U_22
_atom_site_aniso_U_33
_atom_site_aniso_U_23
_atom_site_aniso_U_13
_atom_site_aniso_U_12
O1 0.0212(7) 0.0390(10) 0.0307(8) 0.0036(7) 0.0051(6) 0.0024(6)
O2 0.0292(8) 0.0350(9) 0.0199(8) -0.0016(7) 0.0051(6) -0.0006(6)
C1 0.0226(10) 0.0272(11) 0.0165(10) -0.0066(9) 0.0037(7) -0.0028(8)
C2 0.0300(11) 0.0275(12) 0.0275(12) 0.0001(10) 0.0095(8) -0.0068(9)
C3 0.0367(12) 0.0218(12) 0.0295(12) 0.0023(11) 0.0076(9) -0.0040(9)
C4 0.0304(11) 0.0214(12) 0.0261(12) 0.0013(10) 0.0051(8) 0.0012(8)
C5 0.0204(9) 0.0227(11) 0.0200(10) -0.0027(9) 0.0045(7) -0.0017(8)
C6 0.0328(11) 0.0291(13) 0.0220(11) -0.0059(10) 0.0097(8) -0.0027(9)
C7 0.0248(10) 0.0280(12) 0.0186(10) 0.0022(9) 0.0035(7) -0.0002(8)
C8 0.0306(11) 0.0321(13) 0.0240(12) 0.0075(10) 0.0087(8) 0.0004(9)
C9 0.0291(11) 0.0252(12) 0.0345(13) 0.0076(10) 0.0084(9) -0.0020(9)
C10 0.0259(10) 0.0191(11) 0.0304(12) -0.0026(10) 0.0049(8) -0.0009(8)
C11 0.0212(9) 0.0215(11) 0.0213(10) 0.0004(9) 0.0042(7) 0.0019(8)
C12 0.0205(9) 0.0207(10) 0.0170(10) 0.0004(8) 0.0044(7) -0.0002(8)

loop_
_atom_type_symbol
_atom_type_description
_atom_type_scat_dispersion_real
_atom_type_scat_dispersion_imag
_atom_type_scat_source
C C 0.0033 0.0016 'International Tables Vol C Tables 4.2.6.8 and 6.1.1.4'
H H 0.0000 0.0000 'International Tables Vol C Tables 4.2.6.8 and 6.1.1.4'
O O 0.0106 0.0060 'International Tables Vol C Tables 4.2.6.8 and 6.1.1.4'

loop_
_geom_angle_atom_site_label_1
_geom_angle_atom_site_label_2
_geom_angle_atom_site_label_3
_geom_angle
C11 O2 H1 105.2(18)
O1 C1 C2 120.98(17)
O1 C1 C12 120.08(18)
C2 C1 C12 118.79(16)
C1 C2 C3 113.84(17)
C1 C2 H3 107.4(12)
C3 C2 H3 112.8(13)
C1 C2 H2 106.6(14)
C3 C2 H2 107.3(13)
H3 C2 H2 108.6(17)
C4 C3 C2 110.85(18)
C4 C3 H4 109.1(13)
C2 C3 H4 110.5(13)
C4 C3 H5 110.6(12)
C2 C3 H5 110.8(12)
H4 C3 H5 104.8(18)
C5 C4 C3 111.79(17)
C5 C4 H7 110.1(13)
C3 C4 H7 108.9(13)
C5 C4 H6 111.0(13)
C3 C4 H6 108.7(12)
H7 C4 H6 106.2(18)
C4 C5 C6 118.93(17)
C4 C5 C12 118.96(15)
C6 C5 C12 87.55(14)
C4 C5 H8 110.2(10)
C6 C5 H8 108.9(10)
C12 C5 H8 110.3(11)
C7 C6 C5 89.05(15)
C7 C6 H9 111.6(12)
C5 C6 H9 110.5(12)
C7 C6 H10 116.4(13)
C5 C6 H10 117.5(12)
H9 C6 H10 110.3(17)
C8 C7 C6 112.98(17)
C8 C7 C12 113.53(16)
C6 C7 C12 87.70(14)
C8 C7 H11 110.8(12)
C6 C7 H11 116.3(12)
C12 C7 H11 113.8(12)
C9 C8 C7 112.92(17)
C9 C8 H12 107.4(12)
C7 C8 H12 111.0(13)
C9 C8 H13 110.6(14)
C7 C8 H13 109.0(13)
H12 C8 H13 105.8(17)
C8 C9 C10 109.68(18)
C8 C9 H15 109.4(12)
C10 C9 H15 110.5(12)
C8 C9 H14 110.8(13)
C10 C9 H14 109.4(13)
H15 C9 H14 107.0(18)
C11 C10 C9 110.36(16)
C11 C10 H17 107.2(12)
C9 C10 H17 111.9(12)
C11 C10 H16 109.0(12)
C9 C10 H16 110.0(12)
H17 C10 H16 108.2(16)
O2 C11 C10 109.72(15)
O2 C11 C12 110.50(16)
C10 C11 C12 112.62(16)
O2 C11 H18 109.1(11)
C10 C11 H18 108.9(11)
C12 C11 H18 106.0(11)
C1 C12 C11 106.88(15)
C1 C12 C5 112.35(16)
C11 C12 C5 120.26(15)
C1 C12 C7 110.90(14)
C11 C12 C7 117.87(16)
C5 C12 C7 87.68(14)

loop_
_geom_bond_atom_site_label_1
_geom_bond_atom_site_label_2
_geom_bond_distance
O1 C1 1.220(2)
O2 C11 1.429(2)
O2 H1 0.89(3)
C1 C2 1.500(3)
C1 C12 1.520(3)
C2 C3 1.525(3)
C2 H3 1.02(2)
C2 H2 0.96(2)
C3 C4 1.519(3)
C3 H4 0.96(2)
C3 H5 0.98(2)
C4 C5 1.511(3)
C4 H7 0.99(2)
C4 H6 0.98(2)
C5 C6 1.552(3)
C5 C12 1.561(3)
C5 H8 0.991(18)
C6 C7 1.540(3)
C6 H9 1.00(2)
C6 H10 1.00(2)
C7 C8 1.529(3)
C7 C12 1.569(3)
C7 H11 0.97(2)
C8 C9 1.514(3)
C8 H12 0.97(2)
C8 H13 0.97(2)
C9 C10 1.517(3)
C9 H15 0.99(2)
C9 H14 0.98(2)
C10 C11 1.514(3)
C10 H17 1.00(2)
C10 H16 0.99(2)
C11 C12 1.532(3)
C11 H18 0.989(19)

loop_
_geom_hbond_atom_site_label_D
_geom_hbond_atom_site_label_H
_geom_hbond_atom_site_label_A
_geom_hbond_distance_DH
_geom_hbond_distance_HA
_geom_hbond_distance_DA
_geom_hbond_angle_DHA
_geom_hbond_site_symmetry_A
O2 H1 O1 0.89(3) 2.02(3) 2.913(2) 176(3) 3_655

loop_
_geom_torsion_atom_site_label_1
_geom_torsion_atom_site_label_2
_geom_torsion_atom_site_label_3
_geom_torsion_atom_site_label_4
_geom_torsion
O1 C1 C2 C3 -141.14(19)
C12 C1 C2 C3 43.5(2)
C1 C2 C3 C4 -54.8(2)
C2 C3 C4 C5 54.8(2)
C3 C4 C5 C6 59.7(2)
C3 C4 C5 C12 -44.8(2)
C4 C5 C6 C7 -143.39(17)
C12 C5 C6 C7 -21.37(14)
C5 C6 C7 C8 -93.38(17)
C5 C6 C7 C12 21.26(13)
C6 C7 C8 C9 139.28(18)
C12 C7 C8 C9 41.4(2)
C7 C8 C9 C10 -59.8(2)
C8 C9 C10 C11 65.7(2)
C9 C10 C11 O2 -176.79(16)
C9 C10 C11 C12 -53.3(2)
O1 C1 C12 C11 -71.6(2)
C2 C1 C12 C11 103.85(19)
O1 C1 C12 C5 154.47(17)
C2 C1 C12 C5 -30.1(2)
O1 C1 C12 C7 58.1(2)
C2 C1 C12 C7 -126.44(18)
O2 C11 C12 C1 -74.90(18)
C10 C11 C12 C1 162.01(16)
O2 C11 C12 C5 54.7(2)
C10 C11 C12 C5 -68.4(2)
O2 C11 C12 C7 159.49(15)
C10 C11 C12 C7 36.4(2)
C4 C5 C12 C1 31.3(2)
C6 C5 C12 C1 -90.70(17)
C4 C5 C12 C11 -95.8(2)
C6 C5 C12 C11 142.18(17)
C4 C5 C12 C7 142.96(17)
C6 C5 C12 C7 20.98(14)
C8 C7 C12 C1 -153.94(17)
C6 C7 C12 C1 91.94(17)
C8 C7 C12 C11 -30.3(2)
C6 C7 C12 C11 -144.44(16)
C8 C7 C12 C5 92.98(18)
C6 C7 C12 C5 -21.14(14)
